data_7231407
loop_
_publ_author_name
'Collings, Ines E.'
'Manna, Rudra Sekhar'
'Tsirlin, Alexander A.'
'Bykov, Maxim'
'Bykova, Elena'
'Hanfland, Michael'
'Gegenwart, Philipp'
'van Smaalen, Sander'
'Dubrovinsky, Leonid'
'Dubrovinskaia, Natalia'

_publ_section_title
;
 Pressure dependence of spin canting in ammonium metal formate
 antiferromagnets.
;
_journal_issue 37
_journal_name_full 'Physical chemistry chemical physics : PCCP'
_journal_page_first 24465
_journal_page_last 24476
_journal_paper_doi 10.1039/c8cp03761b
_journal_volume 20
_journal_year 2018
_chemical_formula_moiety 'C6 H6 Mn2 O12, N2 H8'
_chemical_formula_sum 'C6 H14 Mn2 N2 O12'
_chemical_formula_weight 416.1
_space_group_IT_number 4
_space_group_name_Hall 'P 2yb'
_space_group_name_H-M_alt 'P 1 21 1'
_symmetry_cell_setting monoclinic
_symmetry_Int_Tables_number 4
_symmetry_space_group_name_Hall 'P 2yb'
_symmetry_space_group_name_H-M 'P 1 21 1'
_audit_creation_method 'Jana2006 Version : 25/10/2015'
_audit_update_record
;
2018-08-09 deposited with the CCDC.
2018-08-22 downloaded from the CCDC.
;
_cell_angle_alpha 90
_cell_angle_beta 89.98(3)
_cell_angle_gamma 90
_cell_formula_units_Z 2
_cell_length_a 6.680(3)
_cell_length_b 7.097(3)
_cell_length_c 13.944(5)
_cell_measurement_reflns_used 180
_cell_measurement_temperature 293
_cell_measurement_theta_max 11.55
_cell_measurement_theta_min 1.69
_cell_volume 661.1(5)
_computing_cell_refinement 'CrysAlisPro 1.171.38.43 (Rigaku OD, 2015)'
_computing_data_collection 'CrysAlisPro 1.171.38.43 (Rigaku OD, 2015)'
_computing_data_reduction 'CrysAlisPro 1.171.38.43 (Rigaku OD, 2015)'
_diffrn_ambient_pressure '1.54 GPa'
_diffrn_ambient_temperature 293
_diffrn_detector 'CCD plate'
_diffrn_measured_fraction_theta_full 0.83
_diffrn_measured_fraction_theta_max 0.81
_diffrn_measurement_device 'ID15B beamline, ESRF'
_diffrn_measurement_device_type 'esperanto-CrysAlisPro-abstract goniometer imported esperanto images'
_diffrn_measurement_method '\w scans'
_diffrn_measurement_specimen_support 'diamond-anvil cell'
_diffrn_radiation_monochromator synchrotron
_diffrn_radiation_probe x-ray
_diffrn_radiation_source synchrotron
_diffrn_radiation_type synchrotron
_diffrn_radiation_wavelength 0.41111
_diffrn_reflns_av_R_equivalents 0.051
_diffrn_reflns_av_unetI/netI 0.085
_diffrn_reflns_limit_h_max 6
_diffrn_reflns_limit_h_min -6
_diffrn_reflns_limit_k_max 6
_diffrn_reflns_limit_k_min -6
_diffrn_reflns_limit_l_max 13
_diffrn_reflns_limit_l_min -13
_diffrn_reflns_number 1964
_diffrn_reflns_theta_full 10.57
_diffrn_reflns_theta_max 11.88
_diffrn_reflns_theta_min 1.68
_diffrn_source synchrotron
_exptl_absorpt_coefficient_mu 0.424
_exptl_absorpt_correction_T_max 1
_exptl_absorpt_correction_T_min 0.873
_exptl_absorpt_correction_type multi-scan
_exptl_absorpt_process_details
;
CrysAlisPro 1.171.38.43 (Rigaku Oxford Diffraction, 2015)
Empirical absorption correction using spherical harmonics,
 implemented in SCALE3 ABSPACK scaling algorithm.
;
_exptl_crystal_colour colourless
_exptl_crystal_density_diffrn 2.0901
_exptl_crystal_description 'hexagonal bipyramid'
_exptl_crystal_F_000 404
_exptl_crystal_size_max 0.090
_exptl_crystal_size_mid 0.070
_exptl_crystal_size_min 0.050
_refine_diff_density_max 1.42
_refine_diff_density_min -1.45
_refine_ls_abs_structure_details '  731 of Friedel pairs used in the refinement'
_refine_ls_extinction_method none
_refine_ls_goodness_of_fit_gt 4.30
_refine_ls_goodness_of_fit_ref 3.46
_refine_ls_hydrogen_treatment constr
_refine_ls_number_constraints 49
_refine_ls_number_parameters 87
_refine_ls_number_reflns 1964
_refine_ls_number_restraints 0
_refine_ls_R_factor_all 0.1947
_refine_ls_R_factor_gt 0.1350
_refine_ls_shift/su_max 0.0499
_refine_ls_shift/su_mean 0.0078
_refine_ls_structure_factor_coef F
_refine_ls_weighting_details w=1/(\s^2^(F)+0.0001F^2^)
_refine_ls_weighting_scheme sigma
_refine_ls_wR_factor_gt 0.1583
_refine_ls_wR_factor_ref 0.1706
_reflns_number_gt 1125
_reflns_number_total 1964
_reflns_threshold_expression I>3\s(I)
_cod_data_source_file c8cp03761b2.cif
_cod_data_source_block AMnF_c2_p03
_cod_depositor_comments
;
The following automatic conversions were performed:

'_diffrn_radiation_probe' value 'X-ray' changed to 'x-ray' according
to
/home/data/users/saulius/crontab/automatic-downloads/rss-feeds/RSC/lib/dictionaries/cif_core.dic
dictionary named 'cif_core.dic' version 2.4.2 from 2011-04-26.

Automatic conversion script
Id: cif_fix_values 4973 2017-02-22 13:04:09Z antanas 

 Adding full bibliography for 7231402--7231432.cif.
;
_cod_database_code 7231407

loop_
_space_group_symop_id
_space_group_symop_operation_xyz
1 x,y,z
2 -x,y+1/2,-z

loop_
_atom_site_label
_atom_site_type_symbol
_atom_site_fract_x
_atom_site_fract_y
_atom_site_fract_z
_atom_site_adp_type
_atom_site_U_iso_or_equiv
_atom_site_site_symmetry_multiplicity
_atom_site_occupancy
_atom_site_calc_flag
Mn1 Mn 0.6330(7) 0.7082(7) 0.8503(3) Uani 0.0528(13) 2 1 d
Mn2 Mn 1.1345(7) 0.2206(8) 0.6498(3) Uani 0.0528(13) 2 1 d
C1 C 0.904(6) -0.132(6) 0.551(2) Uiso 0.084(5) 2 1 d
C2 C 0.526(6) 1.010(6) 0.707(2) Uiso 0.074(4) 2 1 d
C3 C 1.015(5) 0.922(5) 0.7967(19) Uiso 0.057(4) 2 1 d
C4 C 0.248(5) 0.481(5) 0.811(2) Uiso 0.075(5) 2 1 d
C5 C 0.739(5) 0.425(5) 0.6847(18) Uiso 0.060(4) 2 1 d
C6 C 0.614(5) 0.598(5) 1.047(2) Uiso 0.066(4) 2 1 d
O1 O 1.072(3) 1.084(3) 0.7839(12) Uiso 0.057(4) 2 1 d
O2 O 0.492(3) 0.945(3) 0.9288(13) Uiso 0.066(4) 2 1 d
O3 O 0.360(4) 0.574(4) 0.8685(14) Uiso 0.075(5) 2 1 d
O4 O 0.730(3) 0.597(3) 0.9837(13) Uiso 0.066(4) 2 1 d
O5 O 0.773(3) 0.471(3) 0.7733(12) Uiso 0.060(4) 2 1 d
O6 O 0.428(4) 1.079(4) 0.6381(14) Uiso 0.074(4) 2 1 d
O7 O 0.918(3) 0.848(3) 0.8615(12) Uiso 0.057(4) 2 1 d
O8 O 0.265(3) 0.456(4) 0.7279(14) Uiso 0.075(5) 2 1 d
O9 O 0.849(3) 0.347(3) 0.6357(13) Uiso 0.060(4) 2 1 d
O10 O 0.993(4) 0.002(4) 0.5661(15) Uiso 0.084(5) 2 1 d
O11 O 0.570(4) 0.849(4) 0.7187(14) Uiso 0.074(4) 2 1 d
O12 O 1.235(4) 0.346(4) 0.5120(15) Uiso 0.084(5) 2 1 d
N1 N 0.637(3) 0.216(4) 0.4755(14) Uani 0.054(7) 2 1 d
N2 N 0.121(3) 0.710(5) 1.0295(14) Uani 0.054(7) 2 1 d
H1c1 H 0.935935 -0.239897 0.590113 Uiso 0.1012 2 1 d
H1c2 H 0.570024 1.097548 0.754788 Uiso 0.0887 2 1 d
H1c6 H 0.594763 0.711771 1.082565 Uiso 0.0792 2 1 d
H1c5 H 0.610967 0.458315 0.65818 Uiso 0.0722 2 1 d
H1c3 H 1.05293 0.836911 0.746532 Uiso 0.0686 2 1 d
H1c4 H 0.133468 0.423312 0.839423 Uiso 0.09 2 1 d

loop_
_atom_site_aniso_label
_atom_site_aniso_type_symbol
_atom_site_aniso_U_11
_atom_site_aniso_U_22
_atom_site_aniso_U_33
_atom_site_aniso_U_12
_atom_site_aniso_U_13
_atom_site_aniso_U_23
Mn1 Mn 0.061(3) 0.028(2) 0.0687(19) 0.0026(18) -0.0035(14) -0.0051(19)
Mn2 Mn 0.061(3) 0.028(2) 0.0687(19) 0.0026(18) -0.0035(14) -0.0051(19)
N1 N 0.047(13) 0.045(13) 0.070(10) 0.001(9) 0.003(8) 0.014(10)
N2 N 0.047(13) 0.045(13) 0.070(10) 0.001(9) 0.003(8) 0.014(10)

loop_
_atom_type_symbol
_atom_type_scat_dispersion_real
_atom_type_scat_dispersion_imag
_atom_type_scat_source
C -0.0001 0.0005 'International Tables Vol C tables 4.2.6.8 and 6.1.1.1'
H 0.0000 0.0000 'International Tables Vol C tables 4.2.6.8 and 6.1.1.1'
Mn 0.1790 0.2615 'International Tables Vol C tables 4.2.6.8 and 6.1.1.1'
N 0.0006 0.0010 'International Tables Vol C tables 4.2.6.8 and 6.1.1.1'
O 0.0018 0.0018 'International Tables Vol C tables 4.2.6.8 and 6.1.1.1'

loop_
_geom_angle_atom_site_label_1
_geom_angle_atom_site_label_2
_geom_angle_atom_site_label_3
_geom_angle_site_symmetry_1
_geom_angle_site_symmetry_3
_geom_angle
O2 Mn1 O3 . . 85.1(9)
O2 Mn1 O4 . . 88.7(8)
O2 Mn1 O5 . . 179.4(7)
O2 Mn1 O7 . . 89.5(8)
O2 Mn1 O11 . . 89.2(9)
O3 Mn1 O4 . . 89.5(9)
O3 Mn1 O5 . . 94.7(9)
O3 Mn1 O7 . . 168.8(7)
O3 Mn1 O11 . . 98.4(9)
O4 Mn1 O5 . . 90.8(8)
O4 Mn1 O7 . . 80.6(8)
O4 Mn1 O11 . . 171.6(10)
O5 Mn1 O7 . . 90.7(8)
O5 Mn1 O11 . . 91.4(8)
O7 Mn1 O11 . . 91.2(9)
O1 Mn2 O6 1_545 1_645 91.7(8)
O1 Mn2 O8 1_545 1_655 89.4(8)
O1 Mn2 O9 1_545 . 95.7(8)
O1 Mn2 O10 1_545 . 93.5(9)
O1 Mn2 O12 1_545 . 173.0(9)
O6 Mn2 O8 1_645 1_655 91.8(9)
O6 Mn2 O9 1_645 . 170.3(7)
O6 Mn2 O10 1_645 . 91.2(10)
O6 Mn2 O12 1_645 . 81.4(9)
O8 Mn2 O9 1_655 . 94.7(9)
O8 Mn2 O10 1_655 . 175.7(9)
O8 Mn2 O12 1_655 . 90.3(9)
O9 Mn2 O10 . . 82.0(9)
O9 Mn2 O12 . . 91.3(9)
O10 Mn2 O12 . . 87.2(9)
O10 C1 O12 . 2_746 127(4)
O10 C1 H1c1 . . 116.58
O12 C1 H1c1 2_746 . 116.58
O6 C2 O11 . . 127(3)
O6 C2 H1c2 . . 116.31
O11 C2 H1c2 . . 116.31
O1 C3 O7 . . 132(3)
O1 C3 H1c3 . . 113.78
O7 C3 H1c3 . . 113.78
O3 C4 O8 . . 130(3)
O3 C4 H1c4 . . 114.98
O8 C4 H1c4 . . 114.98
O5 C5 O9 . . 125(3)
O5 C5 H1c5 . . 117.53
O9 C5 H1c5 . . 117.53
O2 C6 O4 2_647 . 123(3)
O2 C6 H1c6 2_647 . 118.7
O4 C6 H1c6 . . 118.7
Mn2 O1 C3 1_565 . 127.8(17)
Mn1 O2 C6 . 2_657 164.6(18)
Mn1 O3 C4 . . 132(2)
Mn1 O4 C6 . . 117(2)
Mn1 O5 C5 . . 125(2)
Mn2 O6 C2 1_465 . 126(2)
Mn1 O7 C3 . . 127.5(18)
Mn2 O8 C4 1_455 . 125(2)
Mn2 O9 C5 . . 137(2)
Mn2 O10 C1 . . 158(2)
Mn1 O11 C2 . . 128(2)
Mn2 O12 C1 . 2_756 115(2)

loop_
_geom_bond_atom_site_label_1
_geom_bond_atom_site_label_2
_geom_bond_site_symmetry_2
_geom_bond_distance
Mn1 O2 . 2.22(2)
Mn1 O3 . 2.07(3)
Mn1 O4 . 2.12(2)
Mn1 O5 . 2.21(2)
Mn1 O7 . 2.16(2)
Mn1 O11 . 2.13(2)
Mn2 O1 1_545 2.148(19)
Mn2 O6 1_645 2.21(3)
Mn2 O8 1_655 2.18(2)
Mn2 O9 . 2.12(2)
Mn2 O10 . 2.16(3)
Mn2 O12 . 2.22(2)
C1 O10 . 1.15(5)
C1 O12 2_746 1.29(4)
C1 H1c1 . 0.96
C2 O6 . 1.26(4)
C2 O11 . 1.19(5)
C2 H1c2 . 0.96
C3 O1 . 1.22(4)
C3 O7 . 1.23(3)
C3 H1c3 . 0.96
C4 O3 . 1.28(4)
C4 O8 . 1.17(3)
C4 H1c4 . 0.96
C5 O5 . 1.30(3)
C5 O9 . 1.15(4)
C5 H1c5 . 0.96
C6 O2 2_647 1.34(4)
C6 O4 . 1.17(4)
C6 H1c6 . 0.96

loop_
_twin_individual_id
_twin_individual_mass_fraction_refined
_twin_individual_twin_matrix_11
_twin_individual_twin_matrix_12
_twin_individual_twin_matrix_13
_twin_individual_twin_matrix_21
_twin_individual_twin_matrix_22
_twin_individual_twin_matrix_23
_twin_individual_twin_matrix_31
_twin_individual_twin_matrix_32
_twin_individual_twin_matrix_33
1 0.278(6) 1 0 0 0 1 0 0 0 1
2 0.357(4) 0.991 0 -0.2787 0 -1 0 -0.0643 0 -0.991
3 0.365(4) -0.6111 0 -1.6522 0 -1 0 -0.379 0 0.6117
